data_4131413
loop_
_publ_author_name
'Liu, Liu Leo'
'Cao, Levy L.'
'Shao, Yue'
'Stephan, Douglas W.'

_publ_section_title
;
 Single Electron Delivery to Lewis Pairs: An Avenue to Anions by Small
 Molecule Activation.
;
_journal_issue 29
_journal_name_full 'Journal of the American Chemical Society'
_journal_page_first 10062
_journal_page_last 10071
_journal_paper_doi 10.1021/jacs.7b05120
_journal_volume 139
_journal_year 2017
_chemical_formula_sum 'C44 H30 Al F20 Fe'
_chemical_formula_weight 1021.50
_space_group_crystal_system triclinic
_space_group_IT_number 2
_space_group_name_Hall '-P 1'
_space_group_name_H-M_alt 'P -1'
_atom_sites_solution_hydrogens geom
_audit_creation_method SHELXL-2014/7
_cell_angle_alpha 84.987(13)
_cell_angle_beta 88.873(12)
_cell_angle_gamma 82.307(14)
_cell_formula_units_Z 2
_cell_length_a 10.719(5)
_cell_length_b 13.037(6)
_cell_length_c 15.005(6)
_cell_measurement_reflns_used 6398
_cell_measurement_temperature 150(2)
_cell_measurement_theta_max 23.82
_cell_measurement_theta_min 2.34
_cell_volume 2070.0(16)
_computing_structure_refinement 'SHELXL-2014/7 (Sheldrick, 2014)'
_diffrn_ambient_temperature 150(2)
_diffrn_measured_fraction_theta_full 0.999
_diffrn_measured_fraction_theta_max 0.999
_diffrn_measurement_device_type 'Bruker APEX-II CCD'
_diffrn_measurement_method '\f and \w scans'
_diffrn_radiation_type MoK\a
_diffrn_radiation_wavelength 0.71073
_diffrn_reflns_av_R_equivalents 0.0847
_diffrn_reflns_av_unetI/netI 0.0857
_diffrn_reflns_Laue_measured_fraction_full 0.999
_diffrn_reflns_Laue_measured_fraction_max 0.999
_diffrn_reflns_limit_h_max 13
_diffrn_reflns_limit_h_min -13
_diffrn_reflns_limit_k_max 16
_diffrn_reflns_limit_k_min -16
_diffrn_reflns_limit_l_max 19
_diffrn_reflns_limit_l_min -17
_diffrn_reflns_number 44773
_diffrn_reflns_point_group_measured_fraction_full 0.999
_diffrn_reflns_point_group_measured_fraction_max 0.999
_diffrn_reflns_theta_full 25.242
_diffrn_reflns_theta_max 27.103
_diffrn_reflns_theta_min 1.998
_exptl_absorpt_coefficient_mu 0.510
_exptl_absorpt_correction_T_max 0.7456
_exptl_absorpt_correction_T_min 0.6894
_exptl_absorpt_correction_type multi-scan
_exptl_absorpt_process_details
;
multi-scan from symmetry-related measurements
Sortav (Blessing 1995)
;
_exptl_crystal_colour green
_exptl_crystal_density_diffrn 1.639
_exptl_crystal_description shard
_exptl_crystal_F_000 1026
_exptl_crystal_size_max 0.24
_exptl_crystal_size_mid 0.19
_exptl_crystal_size_min 0.12
_refine_diff_density_max 0.452
_refine_diff_density_min -0.553
_refine_diff_density_rms 0.079
_refine_ls_extinction_method none
_refine_ls_goodness_of_fit_ref 1.010
_refine_ls_hydrogen_treatment constr
_refine_ls_matrix_type full
_refine_ls_number_parameters 595
_refine_ls_number_reflns 9137
_refine_ls_number_restraints 0
_refine_ls_restrained_S_all 1.010
_refine_ls_R_factor_all 0.1086
_refine_ls_R_factor_gt 0.0530
_refine_ls_shift/su_max 0.001
_refine_ls_shift/su_mean 0.000
_refine_ls_structure_factor_coef Fsqd
_refine_ls_weighting_details 'w=1/[\s^2^(Fo^2^)+(0.0518P)^2^+1.7036P] where P=(Fo^2^+2Fc^2^)/3'
_refine_ls_weighting_scheme calc
_refine_ls_wR_factor_gt 0.1134
_refine_ls_wR_factor_ref 0.1371
_reflns_Friedel_coverage 0.000
_reflns_number_gt 5587
_reflns_number_total 9137
_reflns_threshold_expression 'I > 2\s(I)'
_cod_data_source_file ja7b05120_si_002.cif
_cod_data_source_block CpMe5ACF
_cod_depositor_comments
;

2020-09-09
Z value and formula fixed to values more according to usual
chemical conventions.                 miguel
;
_cod_original_formula_weight 510.75
_cod_original_formula_units_Z 4
_cod_original_formula_sum 'C22 H15 Al0.50 F10 Fe0.50'
_cod_database_code 4131413
_shelx_shelxl_version_number 2014/7
_shelx_space_group_comment
;
The symmetry employed for this shelxl refinement is uniquely defined
by the following loop, which should always be used as a source of
symmetry information in preference to the above space-group names.
They are only intended as comments.
;

loop_
_space_group_symop_operation_xyz
'x, y, z'
'-x, -y, -z'

loop_
_atom_site_label
_atom_site_type_symbol
_atom_site_fract_x
_atom_site_fract_y
_atom_site_fract_z
_atom_site_U_iso_or_equiv
_atom_site_adp_type
_atom_site_occupancy
_atom_site_site_symmetry_order
_atom_site_calc_flag
_atom_site_refinement_flags_posn
_atom_site_refinement_flags_adp
Fe01 Fe 0.10572(4) 0.68766(4) 0.20903(3) 0.02152(13) Uani 1 1 d . .
Al02 Al 0.68793(9) 0.24976(8) 0.29144(6) 0.0206(2) Uani 1 1 d . .
F003 F 0.71247(18) 0.02454(15) 0.24433(13) 0.0321(5) Uani 1 1 d . .
F004 F 0.43645(18) 0.27660(16) 0.39635(13) 0.0321(5) Uani 1 1 d . .
F005 F 0.88367(19) 0.15123(16) 0.13735(12) 0.0339(5) Uani 1 1 d . .
F006 F 0.89296(19) 0.29902(17) 0.41331(13) 0.0361(5) Uani 1 1 d . .
F007 F 0.6166(2) 0.41932(16) 0.43828(12) 0.0368(5) Uani 1 1 d . .
F008 F 0.32507(19) 0.23451(17) 0.04953(13) 0.0392(5) Uani 1 1 d . .
F009 F 0.83192(19) 0.06966(16) 0.43260(13) 0.0368(5) Uani 1 1 d . .
F00A F 1.1348(2) 0.12145(17) 0.13411(13) 0.0404(6) Uani 1 1 d . .
F00B F 0.45570(19) 0.33644(15) 0.15264(14) 0.0364(5) Uani 1 1 d . .
F00C F 0.3781(2) 0.02453(17) 0.04695(13) 0.0381(5) Uani 1 1 d . .
F00D F 0.5734(2) -0.07954(16) 0.14468(14) 0.0416(6) Uani 1 1 d . .
F00E F 0.3531(2) 0.17921(18) 0.54791(14) 0.0428(6) Uani 1 1 d . .
F00F F 0.7481(2) -0.02539(16) 0.58267(13) 0.0442(6) Uani 1 1 d . .
F00G F 0.6841(2) 0.41264(19) 0.12785(13) 0.0492(6) Uani 1 1 d . .
F00H F 1.1451(2) 0.27080(19) 0.40824(14) 0.0456(6) Uani 1 1 d . .
F00I F 0.5098(2) 0.02930(18) 0.64256(13) 0.0477(6) Uani 1 1 d . .
F00J F 1.26866(19) 0.1814(2) 0.26834(14) 0.0468(6) Uani 1 1 d . .
F00K F 0.5699(2) 0.62504(18) 0.41843(17) 0.0590(7) Uani 1 1 d . .
F00L F 0.5735(3) 0.72878(18) 0.2535(2) 0.0716(8) Uani 1 1 d . .
F00M F 0.6315(3) 0.6203(2) 0.10742(17) 0.0763(9) Uani 1 1 d . .
C00N C 0.6380(3) 0.1796(3) 0.4085(2) 0.0213(7) Uani 1 1 d . .
C00O C 0.5933(3) 0.1852(3) 0.2015(2) 0.0212(7) Uani 1 1 d . .
C00P C 0.2540(3) 0.7739(3) 0.2245(2) 0.0270(8) Uani 1 1 d . .
C00Q C 0.6479(3) 0.4055(3) 0.2835(2) 0.0218(7) Uani 1 1 d . .
C00R C 0.9448(3) 0.1818(3) 0.2074(2) 0.0238(8) Uani 1 1 d . .
C00S C 0.2559(3) 0.6917(3) 0.2939(2) 0.0249(8) Uani 1 1 d . .
C00T C 0.8757(3) 0.2258(3) 0.2765(2) 0.0223(7) Uani 1 1 d . .
C00U C 0.4927(3) 0.2330(2) 0.1503(2) 0.0229(7) Uani 1 1 d . .
C00V C 0.2711(3) 0.5955(3) 0.2532(2) 0.0256(8) Uani 1 1 d . .
C00W C 0.2780(3) 0.6193(3) 0.1585(2) 0.0271(8) Uani 1 1 d . .
C00X C 0.4226(3) 0.1820(3) 0.0970(2) 0.0255(8) Uani 1 1 d . .
C00Y C 0.6209(3) 0.4657(3) 0.3541(2) 0.0259(8) Uani 1 1 d . .
C00Z C 1.0740(3) 0.1660(3) 0.2034(2) 0.0280(8) Uani 1 1 d . .
C010 C 0.4489(3) 0.0767(3) 0.0959(2) 0.0254(8) Uani 1 1 d . .
C011 C 0.5174(3) 0.2024(3) 0.4419(2) 0.0244(8) Uani 1 1 d . .
C012 C 0.6162(3) 0.0795(3) 0.1956(2) 0.0235(8) Uani 1 1 d . .
C013 C 0.5471(3) 0.0245(3) 0.1454(2) 0.0256(8) Uani 1 1 d . .
C014 C 0.4722(3) 0.1547(3) 0.5191(2) 0.0282(8) Uani 1 1 d . .
C015 C 0.2679(3) 0.7292(3) 0.1410(2) 0.0268(8) Uani 1 1 d . .
C016 C 0.6714(4) 0.0508(3) 0.5364(2) 0.0291(8) Uani 1 1 d . .
C017 C 0.9502(3) 0.2534(3) 0.3423(2) 0.0262(8) Uani 1 1 d . .
C018 C 0.5957(4) 0.5725(3) 0.3463(3) 0.0347(9) Uani 1 1 d . .
C019 C 0.6514(4) 0.4639(3) 0.2021(2) 0.0320(9) Uani 1 1 d . .
C01A C 0.7119(3) 0.1014(3) 0.4589(2) 0.0241(8) Uani 1 1 d . .
C01B C -0.0454(3) 0.6782(3) 0.1261(3) 0.0361(9) Uani 1 1 d . .
C01C C 0.5516(4) 0.0781(3) 0.5672(2) 0.0317(9) Uani 1 1 d . .
C01D C -0.0623(3) 0.7762(3) 0.1622(2) 0.0345(9) Uani 1 1 d . .
C01E C 1.0799(3) 0.2401(3) 0.3420(2) 0.0292(8) Uani 1 1 d . .
C01F C 1.1423(3) 0.1953(3) 0.2715(2) 0.0318(9) Uani 1 1 d . .
C01G C 0.2483(4) 0.7040(3) 0.3920(2) 0.0380(10) Uani 1 1 d . .
H01A H 0.2516 0.6355 0.4252 0.057 Uiso 1 1 calc R U
H01B H 0.3192 0.7379 0.4095 0.057 Uiso 1 1 calc R U
H01C H 0.1690 0.7467 0.4058 0.057 Uiso 1 1 calc R U
C01H C 0.2825(4) 0.4889(3) 0.3013(2) 0.0365(9) Uani 1 1 d . .
H01D H 0.2920 0.4368 0.2575 0.055 Uiso 1 1 calc R U
H01E H 0.3563 0.4785 0.3402 0.055 Uiso 1 1 calc R U
H01F H 0.2067 0.4818 0.3376 0.055 Uiso 1 1 calc R U
C01I C -0.0676(3) 0.7572(4) 0.2579(3) 0.0430(11) Uani 1 1 d . .
C01J C 0.5980(4) 0.6244(3) 0.2631(3) 0.0438(11) Uani 1 1 d . .
C01K C -0.0397(4) 0.5991(3) 0.1977(3) 0.0432(11) Uani 1 1 d . .
C01L C -0.0538(3) 0.6474(4) 0.2796(3) 0.0470(12) Uani 1 1 d . .
C01M C 0.2964(4) 0.5424(3) 0.0896(2) 0.0432(10) Uani 1 1 d . .
H01G H 0.3003 0.4720 0.1190 0.065 Uiso 1 1 calc R U
H01H H 0.2259 0.5554 0.0478 0.065 Uiso 1 1 calc R U
H01I H 0.3752 0.5495 0.0568 0.065 Uiso 1 1 calc R U
C01N C 0.6269(4) 0.5701(3) 0.1898(3) 0.0440(11) Uani 1 1 d . .
C01O C 0.2774(4) 0.7872(3) 0.0505(2) 0.0407(10) Uani 1 1 d . .
H01J H 0.2672 0.8620 0.0570 0.061 Uiso 1 1 calc R U
H01K H 0.3600 0.7659 0.0239 0.061 Uiso 1 1 calc R U
H01L H 0.2111 0.7714 0.0118 0.061 Uiso 1 1 calc R U
C01P C 0.2456(4) 0.8872(3) 0.2370(3) 0.0440(11) Uani 1 1 d . .
H01M H 0.2363 0.8974 0.3009 0.066 Uiso 1 1 calc R U
H01N H 0.3223 0.9135 0.2137 0.066 Uiso 1 1 calc R U
H01O H 0.1725 0.9249 0.2047 0.066 Uiso 1 1 calc R U
C01Q C -0.0386(4) 0.6610(4) 0.0279(3) 0.0512(12) Uani 1 1 d . .
H01P H -0.0447 0.7282 -0.0077 0.077 Uiso 1 1 calc R U
H01Q H 0.0416 0.6193 0.0147 0.077 Uiso 1 1 calc R U
H01R H -0.1083 0.6242 0.0127 0.077 Uiso 1 1 calc R U
C01R C -0.0775(4) 0.8798(3) 0.1096(3) 0.0491(11) Uani 1 1 d . .
H01S H -0.0876 0.9349 0.1507 0.074 Uiso 1 1 calc R U
H01T H -0.0028 0.8862 0.0719 0.074 Uiso 1 1 calc R U
H01U H -0.1521 0.8863 0.0718 0.074 Uiso 1 1 calc R U
C01S C -0.0250(5) 0.4846(4) 0.1884(4) 0.0745(17) Uani 1 1 d . .
H01V H -0.0238 0.4470 0.2480 0.112 Uiso 1 1 calc R U
H01W H -0.0958 0.4681 0.1544 0.112 Uiso 1 1 calc R U
H01X H 0.0540 0.4638 0.1569 0.112 Uiso 1 1 calc R U
C01T C -0.0592(4) 0.5926(5) 0.3719(3) 0.0733(17) Uani 1 1 d . .
H01Y H -0.0693 0.6440 0.4163 0.110 Uiso 1 1 calc R U
H01Z H -0.1308 0.5528 0.3761 0.110 Uiso 1 1 calc R U
H02A H 0.0190 0.5453 0.3833 0.110 Uiso 1 1 calc R U
C01U C -0.0877(5) 0.8381(4) 0.3231(3) 0.0682(16) Uani 1 1 d . .
H02B H -0.0941 0.9072 0.2908 0.102 Uiso 1 1 calc R U
H02C H -0.1656 0.8311 0.3570 0.102 Uiso 1 1 calc R U
H02D H -0.0165 0.8290 0.3644 0.102 Uiso 1 1 calc R U

loop_
_atom_site_aniso_label
_atom_site_aniso_U_11
_atom_site_aniso_U_22
_atom_site_aniso_U_33
_atom_site_aniso_U_23
_atom_site_aniso_U_13
_atom_site_aniso_U_12
Fe01 0.0205(3) 0.0223(3) 0.0205(2) 0.00209(19) -0.00091(19) -0.0008(2)
Al02 0.0214(5) 0.0214(6) 0.0182(5) -0.0007(4) 0.0024(4) -0.0006(4)
F003 0.0325(12) 0.0264(12) 0.0339(11) 0.0028(9) -0.0020(9) 0.0061(9)
F004 0.0238(11) 0.0347(12) 0.0363(11) -0.0005(9) 0.0006(9) -0.0008(9)
F005 0.0343(12) 0.0419(13) 0.0255(10) -0.0083(9) 0.0038(9) -0.0017(10)
F006 0.0313(12) 0.0497(14) 0.0294(11) -0.0148(10) 0.0060(9) -0.0063(10)
F007 0.0563(14) 0.0319(12) 0.0228(10) -0.0055(9) 0.0059(10) -0.0074(11)
F008 0.0311(12) 0.0438(14) 0.0407(12) 0.0077(10) -0.0122(10) -0.0036(10)
F009 0.0326(12) 0.0350(13) 0.0379(12) 0.0044(10) 0.0013(9) 0.0076(10)
F00A 0.0371(13) 0.0446(14) 0.0349(12) -0.0016(10) 0.0172(10) 0.0076(11)
F00B 0.0362(13) 0.0227(12) 0.0481(13) -0.0017(10) -0.0096(10) 0.0049(9)
F00C 0.0400(13) 0.0469(14) 0.0324(11) -0.0113(10) 0.0027(9) -0.0196(11)
F00D 0.0530(15) 0.0212(12) 0.0507(13) -0.0063(10) 0.0032(11) -0.0036(10)
F00E 0.0388(14) 0.0530(15) 0.0408(12) -0.0088(11) 0.0163(10) -0.0204(11)
F00F 0.0667(16) 0.0302(13) 0.0334(12) 0.0099(10) -0.0133(11) -0.0038(11)
F00G 0.0682(17) 0.0590(17) 0.0240(11) -0.0017(11) 0.0103(11) -0.0243(13)
F00H 0.0305(13) 0.0711(18) 0.0378(12) -0.0038(11) -0.0050(10) -0.0159(12)
F00I 0.0731(17) 0.0487(15) 0.0265(11) 0.0045(10) 0.0085(11) -0.0335(13)
F00J 0.0185(11) 0.0749(18) 0.0429(13) 0.0097(12) 0.0063(9) -0.0009(11)
F00K 0.0695(18) 0.0345(14) 0.0765(18) -0.0294(13) 0.0171(14) -0.0066(13)
F00L 0.075(2) 0.0186(13) 0.118(2) 0.0133(14) -0.0070(17) -0.0038(13)
F00M 0.112(2) 0.0608(19) 0.0549(16) 0.0384(14) -0.0139(16) -0.0317(17)
C00N 0.0256(19) 0.0189(18) 0.0207(16) -0.0042(14) 0.0017(14) -0.0064(14)
C00O 0.0224(18) 0.0214(18) 0.0190(16) -0.0001(13) 0.0056(13) -0.0019(14)
C00P 0.030(2) 0.028(2) 0.0237(17) -0.0016(15) -0.0018(15) -0.0077(16)
C00Q 0.0190(18) 0.0219(19) 0.0244(17) 0.0001(14) -0.0001(14) -0.0034(14)
C00R 0.0268(19) 0.0248(19) 0.0176(16) 0.0049(14) 0.0023(14) -0.0006(15)
C00S 0.0220(19) 0.029(2) 0.0232(17) -0.0009(15) -0.0037(14) -0.0030(15)
C00T 0.0245(19) 0.0189(18) 0.0227(17) 0.0038(14) 0.0027(14) -0.0037(14)
C00U 0.0282(19) 0.0154(18) 0.0234(17) 0.0019(14) 0.0045(14) 0.0007(15)
C00V 0.0199(18) 0.027(2) 0.0277(18) 0.0037(15) -0.0026(14) 0.0002(15)
C00W 0.0240(19) 0.032(2) 0.0247(18) -0.0040(15) 0.0021(14) 0.0005(16)
C00X 0.0206(18) 0.034(2) 0.0217(17) 0.0032(15) 0.0014(14) -0.0056(16)
C00Y 0.0237(19) 0.025(2) 0.0285(18) 0.0003(15) 0.0032(14) -0.0027(15)
C00Z 0.031(2) 0.023(2) 0.0261(18) 0.0064(15) 0.0136(15) 0.0042(16)
C010 0.030(2) 0.031(2) 0.0178(16) -0.0046(15) 0.0054(14) -0.0118(16)
C011 0.029(2) 0.0228(19) 0.0222(17) -0.0046(14) 0.0019(15) -0.0056(15)
C012 0.0253(19) 0.025(2) 0.0187(16) 0.0008(14) 0.0035(14) 0.0005(15)
C013 0.033(2) 0.0163(18) 0.0269(18) -0.0013(14) 0.0081(15) -0.0034(15)
C014 0.029(2) 0.033(2) 0.0270(18) -0.0110(16) 0.0088(15) -0.0159(17)
C015 0.0214(19) 0.032(2) 0.0260(18) 0.0030(15) 0.0017(14) -0.0052(16)
C016 0.047(2) 0.0179(19) 0.0230(17) 0.0023(14) -0.0076(16) -0.0093(17)
C017 0.028(2) 0.027(2) 0.0227(17) -0.0008(15) 0.0075(15) -0.0008(16)
C018 0.033(2) 0.026(2) 0.047(2) -0.0117(18) 0.0050(18) -0.0037(17)
C019 0.036(2) 0.035(2) 0.0252(18) 0.0011(16) 0.0019(16) -0.0097(18)
C01A 0.028(2) 0.0219(19) 0.0233(17) -0.0046(14) 0.0002(14) -0.0052(15)
C01B 0.026(2) 0.038(2) 0.042(2) 0.0071(18) -0.0134(17) -0.0034(18)
C01C 0.047(2) 0.031(2) 0.0218(17) -0.0019(16) 0.0045(16) -0.0235(19)
C01D 0.024(2) 0.035(2) 0.040(2) 0.0049(18) -0.0028(16) 0.0077(17)
C01E 0.028(2) 0.036(2) 0.0223(17) 0.0057(16) -0.0008(15) -0.0069(17)
C01F 0.0168(19) 0.041(2) 0.034(2) 0.0132(17) 0.0050(15) -0.0009(16)
C01G 0.047(3) 0.045(3) 0.0232(18) -0.0020(17) -0.0054(17) -0.011(2)
C01H 0.038(2) 0.032(2) 0.036(2) 0.0074(17) -0.0066(17) 0.0040(18)
C01I 0.022(2) 0.064(3) 0.038(2) 0.006(2) 0.0047(17) 0.006(2)
C01J 0.039(2) 0.020(2) 0.071(3) 0.007(2) -0.010(2) -0.0051(18)
C01K 0.024(2) 0.043(3) 0.062(3) 0.016(2) -0.0145(19) -0.0147(19)
C01L 0.019(2) 0.063(3) 0.053(3) 0.029(2) 0.0004(18) -0.005(2)
C01M 0.051(3) 0.041(3) 0.033(2) -0.0087(18) 0.0013(19) 0.013(2)
C01N 0.051(3) 0.039(3) 0.042(2) 0.020(2) -0.007(2) -0.017(2)
C01O 0.049(3) 0.046(3) 0.027(2) 0.0062(18) 0.0064(18) -0.015(2)
C01P 0.067(3) 0.033(2) 0.036(2) -0.0029(18) -0.006(2) -0.018(2)
C01Q 0.050(3) 0.054(3) 0.050(3) -0.008(2) -0.029(2) 0.003(2)
C01R 0.053(3) 0.039(3) 0.047(2) 0.006(2) -0.003(2) 0.018(2)
C01S 0.060(3) 0.043(3) 0.122(5) 0.017(3) -0.036(3) -0.028(3)
C01T 0.036(3) 0.109(5) 0.065(3) 0.046(3) 0.010(2) -0.012(3)
C01U 0.056(3) 0.094(4) 0.042(3) -0.008(3) 0.011(2) 0.034(3)

loop_
_atom_type_symbol
_atom_type_description
_atom_type_scat_dispersion_real
_atom_type_scat_dispersion_imag
_atom_type_scat_source
C C 0.0033 0.0016 'International Tables Vol C Tables 4.2.6.8 and 6.1.1.4'
H H 0.0000 0.0000 'International Tables Vol C Tables 4.2.6.8 and 6.1.1.4'
F F 0.0171 0.0103 'International Tables Vol C Tables 4.2.6.8 and 6.1.1.4'
Al Al 0.0645 0.0514 'International Tables Vol C Tables 4.2.6.8 and 6.1.1.4'
Fe Fe 0.3463 0.8444 'International Tables Vol C Tables 4.2.6.8 and 6.1.1.4'

loop_
_geom_angle_atom_site_label_1
_geom_angle_atom_site_label_2
_geom_angle_atom_site_label_3
_geom_angle
C01K Fe01 C00S 138.11(15)
C01K Fe01 C01B 39.86(15)
C00S Fe01 C01B 177.91(15)
C01K Fe01 C00V 111.46(15)
C00S Fe01 C00V 40.11(13)
C01B Fe01 C00V 138.44(15)
C01K Fe01 C00P 178.07(15)
C00S Fe01 C00P 39.96(13)
C01B Fe01 C00P 142.07(14)
C00V Fe01 C00P 67.09(14)
C01K Fe01 C01L 39.91(17)
C00S Fe01 C01L 111.82(15)
C01B Fe01 C01L 66.92(16)
C00V Fe01 C01L 112.51(15)
C00P Fe01 C01L 139.05(17)
C01K Fe01 C00W 113.14(17)
C00S Fe01 C00W 67.07(13)
C01B Fe01 C00W 112.73(15)
C00V Fe01 C00W 39.97(13)
C00P Fe01 C00W 66.69(14)
C01L Fe01 C00W 140.68(17)
C01K Fe01 C01D 66.93(16)
C00S Fe01 C01D 141.81(15)
C01B Fe01 C01D 39.63(15)
C00V Fe01 C01D 178.07(15)
C00P Fe01 C01D 114.54(15)
C01L Fe01 C01D 67.07(15)
C00W Fe01 C01D 139.25(14)
C01K Fe01 C01I 66.83(18)
C00S Fe01 C01I 113.52(15)
C01B Fe01 C01I 66.70(16)
C00V Fe01 C01I 140.83(14)
C00P Fe01 C01I 113.37(16)
C01L Fe01 C01I 39.78(17)
C00W Fe01 C01I 179.20(15)
C01D Fe01 C01I 39.96(14)
C01K Fe01 C015 141.39(16)
C00S Fe01 C015 66.87(13)
C01B Fe01 C015 114.41(14)
C00V Fe01 C015 66.86(13)
C00P Fe01 C015 39.62(13)
C01L Fe01 C015 178.60(16)
C00W Fe01 C015 39.57(14)
C01D Fe01 C015 113.61(14)
C01I Fe01 C015 140.00(16)
C00N Al02 C00T 109.87(14)
C00N Al02 C00O 103.15(14)
C00T Al02 C00O 114.25(14)
C00N Al02 C00Q 113.72(14)
C00T Al02 C00Q 103.54(14)
C00O Al02 C00Q 112.63(14)
C011 C00N C01A 114.0(3)
C011 C00N Al02 120.2(2)
C01A C00N Al02 125.7(3)
C012 C00O C00U 113.2(3)
C012 C00O Al02 119.3(2)
C00U C00O Al02 127.0(3)
C015 C00P C00S 108.2(3)
C015 C00P C01P 125.7(3)
C00S C00P C01P 126.1(3)
C015 C00P Fe01 70.73(19)
C00S C00P Fe01 69.58(19)
C01P C00P Fe01 127.7(3)
C00Y C00Q C019 112.8(3)
C00Y C00Q Al02 126.3(2)
C019 C00Q Al02 120.9(3)
F005 C00R C00Z 116.1(3)
F005 C00R C00T 119.6(3)
C00Z C00R C00T 124.4(3)
C00P C00S C00V 108.0(3)
C00P C00S C01G 125.8(3)
C00V C00S C01G 126.2(3)
C00P C00S Fe01 70.46(19)
C00V C00S Fe01 70.22(19)
C01G C00S Fe01 126.6(3)
C00R C00T C017 113.0(3)
C00R C00T Al02 128.1(3)
C017 C00T Al02 118.8(2)
F00B C00U C00X 116.0(3)
F00B C00U C00O 119.7(3)
C00X C00U C00O 124.3(3)
C00S C00V C00W 107.6(3)
C00S C00V C01H 126.2(3)
C00W C00V C01H 126.2(3)
C00S C00V Fe01 69.67(19)
C00W C00V Fe01 70.35(19)
C01H C00V Fe01 127.0(2)
C015 C00W C00V 108.2(3)
C015 C00W C01M 125.6(3)
C00V C00W C01M 126.1(3)
C015 C00W Fe01 70.59(19)
C00V C00W Fe01 69.68(19)
C01M C00W Fe01 126.8(3)
F008 C00X C010 120.0(3)
F008 C00X C00U 120.6(3)
C010 C00X C00U 119.3(3)
F007 C00Y C00Q 119.5(3)
F007 C00Y C018 115.7(3)
C00Q C00Y C018 124.8(3)
F00A C00Z C00R 121.0(3)
F00A C00Z C01F 119.6(3)
C00R C00Z C01F 119.5(3)
F00C C010 C00X 120.4(3)
F00C C010 C013 120.4(3)
C00X C010 C013 119.3(3)
F004 C011 C014 116.8(3)
F004 C011 C00N 118.6(3)
C014 C011 C00N 124.6(3)
F003 C012 C013 117.2(3)
F003 C012 C00O 118.0(3)
C013 C012 C00O 124.8(3)
F00D C013 C010 119.5(3)
F00D C013 C012 121.4(3)
C010 C013 C012 119.1(3)
F00E C014 C011 122.0(3)
F00E C014 C01C 119.4(3)
C011 C014 C01C 118.6(3)
C00W C015 C00P 108.0(3)
C00W C015 C01O 125.8(3)
C00P C015 C01O 126.1(3)
C00W C015 Fe01 69.84(19)
C00P C015 Fe01 69.65(19)
C01O C015 Fe01 128.5(3)
F00F C016 C01C 119.3(3)
F00F C016 C01A 121.1(3)
C01C C016 C01A 119.5(3)
F006 C017 C01E 116.0(3)
F006 C017 C00T 118.6(3)
C01E C017 C00T 125.4(3)
F00K C018 C01J 120.2(4)
F00K C018 C00Y 121.0(3)
C01J C018 C00Y 118.8(3)
F00G C019 C01N 116.7(3)
F00G C019 C00Q 117.9(3)
C01N C019 C00Q 125.3(3)
F009 C01A C016 116.0(3)
F009 C01A C00N 120.1(3)
C016 C01A C00N 123.9(3)
C01K C01B C01D 108.6(4)
C01K C01B C01Q 125.6(4)
C01D C01B C01Q 125.7(3)
C01K C01B Fe01 69.8(2)
C01D C01B Fe01 70.8(2)
C01Q C01B Fe01 126.6(3)
F00I C01C C016 120.5(3)
F00I C01C C014 120.0(3)
C016 C01C C014 119.4(3)
C01B C01D C01I 107.4(3)
C01B C01D C01R 125.9(3)
C01I C01D C01R 126.6(4)
C01B C01D Fe01 69.5(2)
C01I C01D Fe01 70.0(2)
C01R C01D Fe01 127.8(3)
F00H C01E C01F 120.1(3)
F00H C01E C017 121.5(3)
C01F C01E C017 118.4(3)
F00J C01F C01E 120.3(3)
F00J C01F C00Z 120.4(3)
C01E C01F C00Z 119.3(3)
C00S C01G H01A 109.5
C00S C01G H01B 109.5
H01A C01G H01B 109.5
C00S C01G H01C 109.5
H01A C01G H01C 109.5
H01B C01G H01C 109.5
C00V C01H H01D 109.5
C00V C01H H01E 109.5
H01D C01H H01E 109.5
C00V C01H H01F 109.5
H01D C01H H01F 109.5
H01E C01H H01F 109.5
C01L C01I C01D 108.1(4)
C01L C01I C01U 126.0(4)
C01D C01I C01U 125.9(4)
C01L C01I Fe01 69.8(2)
C01D C01I Fe01 70.0(2)
C01U C01I Fe01 127.0(3)
F00L C01J C01N 120.0(4)
F00L C01J C018 120.1(4)
C01N C01J C018 119.9(4)
C01B C01K C01L 108.3(4)
C01B C01K C01S 125.7(4)
C01L C01K C01S 126.0(4)
C01B C01K Fe01 70.4(2)
C01L C01K Fe01 70.7(2)
C01S C01K Fe01 126.0(3)
C01K C01L C01I 107.6(3)
C01K C01L C01T 126.1(5)
C01I C01L C01T 126.2(5)
C01K C01L Fe01 69.3(2)
C01I C01L Fe01 70.4(2)
C01T C01L Fe01 127.7(3)
C00W C01M H01G 109.5
C00W C01M H01H 109.5
H01G C01M H01H 109.5
C00W C01M H01I 109.5
H01G C01M H01I 109.5
H01H C01M H01I 109.5
F00M C01N C01J 120.6(4)
F00M C01N C019 121.0(4)
C01J C01N C019 118.4(3)
C015 C01O H01J 109.5
C015 C01O H01K 109.5
H01J C01O H01K 109.5
C015 C01O H01L 109.5
H01J C01O H01L 109.5
H01K C01O H01L 109.5
C00P C01P H01M 109.5
C00P C01P H01N 109.5
H01M C01P H01N 109.5
C00P C01P H01O 109.5
H01M C01P H01O 109.5
H01N C01P H01O 109.5
C01B C01Q H01P 109.5
C01B C01Q H01Q 109.5
H01P C01Q H01Q 109.5
C01B C01Q H01R 109.5
H01P C01Q H01R 109.5
H01Q C01Q H01R 109.5
C01D C01R H01S 109.5
C01D C01R H01T 109.5
H01S C01R H01T 109.5
C01D C01R H01U 109.5
H01S C01R H01U 109.5
H01T C01R H01U 109.5
C01K C01S H01V 109.5
C01K C01S H01W 109.5
H01V C01S H01W 109.5
C01K C01S H01X 109.5
H01V C01S H01X 109.5
H01W C01S H01X 109.5
C01L C01T H01Y 109.5
C01L C01T H01Z 109.5
H01Y C01T H01Z 109.5
C01L C01T H02A 109.5
H01Y C01T H02A 109.5
H01Z C01T H02A 109.5
C01I C01U H02B 109.5
C01I C01U H02C 109.5
H02B C01U H02C 109.5
C01I C01U H02D 109.5
H02B C01U H02D 109.5
H02C C01U H02D 109.5

loop_
_geom_bond_atom_site_label_1
_geom_bond_atom_site_label_2
_geom_bond_distance
Fe01 C01K 2.078(4)
Fe01 C00S 2.081(3)
Fe01 C01B 2.085(4)
Fe01 C00V 2.089(3)
Fe01 C00P 2.093(4)
Fe01 C01L 2.096(4)
Fe01 C00W 2.097(3)
Fe01 C01D 2.102(4)
Fe01 C01I 2.103(4)
Fe01 C015 2.107(3)
Al02 C00N 2.005(3)
Al02 C00T 2.006(4)
Al02 C00O 2.010(3)
Al02 C00Q 2.011(4)
F003 C012 1.361(4)
F004 C011 1.356(4)
F005 C00R 1.365(4)
F006 C017 1.362(4)
F007 C00Y 1.355(4)
F008 C00X 1.349(4)
F009 C01A 1.360(4)
F00A C00Z 1.349(4)
F00B C00U 1.356(4)
F00C C010 1.350(4)
F00D C013 1.349(4)
F00E C014 1.346(4)
F00F C016 1.352(4)
F00G C019 1.365(4)
F00H C01E 1.345(4)
F00I C01C 1.347(4)
F00J C01F 1.343(4)
F00K C018 1.336(4)
F00L C01J 1.347(4)
F00M C01N 1.350(4)
C00N C011 1.382(5)
C00N C01A 1.382(5)
C00O C012 1.378(5)
C00O C00U 1.382(4)
C00P C015 1.424(5)
C00P C00S 1.426(5)
C00P C01P 1.496(5)
C00Q C00Y 1.376(5)
C00Q C019 1.384(5)
C00R C00Z 1.374(5)
C00R C00T 1.383(4)
C00S C00V 1.430(5)
C00S C01G 1.494(5)
C00T C017 1.383(5)
C00U C00X 1.377(5)
C00V C00W 1.431(5)
C00V C01H 1.500(5)
C00W C015 1.423(5)
C00W C01M 1.494(5)
C00X C010 1.366(5)
C00Y C018 1.377(5)
C00Z C01F 1.378(5)
C010 C013 1.370(5)
C011 C014 1.377(5)
C012 C013 1.373(5)
C014 C01C 1.383(5)
C015 C01O 1.505(5)
C016 C01C 1.368(5)
C016 C01A 1.378(5)
C017 C01E 1.377(5)
C018 C01J 1.369(6)
C019 C01N 1.372(5)
C01B C01K 1.419(5)
C01B C01D 1.420(5)
C01B C01Q 1.509(5)
C01D C01I 1.437(5)
C01D C01R 1.494(5)
C01E C01F 1.373(5)
C01G H01A 0.9800
C01G H01B 0.9800
C01G H01C 0.9800
C01H H01D 0.9800
C01H H01E 0.9800
C01H H01F 0.9800
C01I C01L 1.429(6)
C01I C01U 1.493(6)
C01J C01N 1.367(6)
C01K C01L 1.425(6)
C01K C01S 1.498(6)
C01L C01T 1.505(6)
C01M H01G 0.9800
C01M H01H 0.9800
C01M H01I 0.9800
C01O H01J 0.9800
C01O H01K 0.9800
C01O H01L 0.9800
C01P H01M 0.9800
C01P H01N 0.9800
C01P H01O 0.9800
C01Q H01P 0.9800
C01Q H01Q 0.9800
C01Q H01R 0.9800
C01R H01S 0.9800
C01R H01T 0.9800
C01R H01U 0.9800
C01S H01V 0.9800
C01S H01W 0.9800
C01S H01X 0.9800
C01T H01Y 0.9800
C01T H01Z 0.9800
C01T H02A 0.9800
C01U H02B 0.9800
C01U H02C 0.9800
C01U H02D 0.9800
